data_4060514
loop_
_publ_author_name
Jimenez,M.V.
'Lahoz, F.J.'
Oro,L.A.
Sola.E

_publ_section_title
;
Reactions of Diamidonaphthalene-Bridged Diiridium Tetrahydride
  with Alkynes: Hydrogenation, Vinylidene Formation, and Catalytic
  C-C Coupling
;
_journal_name_full Organometallics
_journal_paper_doi 10.1021/om050050i
_journal_year 2005
_chemical_formula_sum 'C21 H33 B N7 O2 P S W'
_chemical_formula_weight 673.23
_space_group_IT_number 14
_symmetry_cell_setting monoclinic
_symmetry_space_group_name_Hall '-P 2ybc'
_symmetry_space_group_name_H-M 'P 1 21/c 1'
_cell_angle_alpha 90.00
_cell_angle_beta 99.7490(10)
_cell_angle_gamma 90.00
_cell_formula_units_Z 4
_cell_length_a 10.4285(7)
_cell_length_b 12.7683(8)
_cell_length_c 19.6515(12)
_cell_measurement_temperature 153(2)
_cell_volume 2578.9(3)
_diffrn_ambient_temperature 153(2)
_exptl_crystal_density_diffrn 1.734
_cod_depositor_comments
;
The following automatic conversions were performed:
'_symmetry_cell_setting' value 'Monoclinic' changed to 'monoclinic'
according to '/home/saulius/struct/CIF-dictionaries/cif_core.dic'
dictionary named 'cif_core.dic' version 2.4.1 from 2010-06-29.

Automatic conversion script
Id: cif_fix_enum 1527 2010-12-29 10:47:43Z saulius 
;
_cod_original_sg_symbol_H-M 'P 21/c'
_cod_database_code 4060514

loop_
_symmetry_equiv_pos_as_xyz
'x, y, z'
'-x, y+1/2, -z+1/2'
'-x, -y, -z'
'x, -y-1/2, z-1/2'

loop_
_atom_site_label
_atom_site_type_symbol
_atom_site_fract_x
_atom_site_fract_y
_atom_site_fract_z
_atom_site_U_iso_or_equiv
_atom_site_adp_type
_atom_site_occupancy
_atom_site_symmetry_multiplicity
_atom_site_calc_flag
_atom_site_refinement_flags
_atom_site_disorder_assembly
_atom_site_disorder_group
W W 0.712598(7) 0.590855(5) 0.177556(4) 0.01329(3) Uani 1 1 d . . .
S S 0.77845(5) 0.35363(4) 0.10304(3) 0.02219(10) Uani 1 1 d . . .
P P 0.65147(5) 0.74749(4) 0.10259(3) 0.01853(10) Uani 1 1 d . . .
O1 O 0.98617(16) 0.59614(14) 0.14979(10) 0.0339(4) Uani 1 1 d . . .
O1S O 0.77081(19) 0.05415(16) 0.05399(10) 0.0419(4) Uani 1 1 d . . .
N1 N 0.77014(16) 0.70699(13) 0.26020(9) 0.0176(3) Uani 1 1 d . . .
N2 N 0.71917(16) 0.70778(13) 0.31927(9) 0.0181(3) Uani 1 1 d . . .
N3 N 0.75328(16) 0.48961(13) 0.26966(8) 0.0178(3) Uani 1 1 d . . .
N4 N 0.71059(16) 0.51378(13) 0.32948(8) 0.0184(3) Uani 1 1 d . . .
N5 N 0.51840(16) 0.60808(13) 0.21044(9) 0.0172(3) Uani 1 1 d . . .
N6 N 0.50945(16) 0.61336(13) 0.27911(9) 0.0170(3) Uani 1 1 d . . .
N7 N 0.87298(17) 0.59072(13) 0.15907(9) 0.0184(3) Uani 1 1 d . . .
C1 C 0.5535(2) 0.37375(17) 0.15864(12) 0.0221(4) Uani 1 1 d . . .
C2 C 0.7841(2) 0.42825(16) 0.02856(11) 0.0219(4) Uani 1 1 d . . .
C2S C 0.8766(2) 0.08277(16) 0.08295(13) 0.0265(5) Uani 1 1 d . . .
C3 C 0.6981(2) 0.50717(16) 0.02206(11) 0.0203(4) Uani 1 1 d . . .
C3S C 0.9166(3) 0.0769(3) 0.15933(15) 0.0371(6) Uani 1 1 d . . .
C4 C 0.61979(19) 0.51646(15) 0.07711(10) 0.0168(3) Uani 1 1 d . . .
C4S C 0.9757(3) 0.1275(2) 0.04387(15) 0.0366(6) Uani 1 1 d . . .
C5 C 0.65503(19) 0.43649(15) 0.12947(10) 0.0167(3) Uani 1 1 d . . .
C6 C 0.8769(3) 0.3996(2) -0.01818(15) 0.0334(6) Uani 1 1 d . . .
C7 C 0.7711(2) 0.78745(17) 0.35927(12) 0.0226(4) Uani 1 1 d . . .
C8 C 0.8576(2) 0.84039(18) 0.32640(12) 0.0253(4) Uani 1 1 d . . .
C9 C 0.8548(2) 0.78655(17) 0.26505(12) 0.0219(4) Uani 1 1 d . . .
C10 C 0.7497(2) 0.43974(18) 0.37721(12) 0.0243(4) Uani 1 1 d . . .
C11 C 0.8214(2) 0.36557(18) 0.34825(12) 0.0268(5) Uani 1 1 d . . .
C12 C 0.8201(2) 0.40008(16) 0.28114(12) 0.0229(4) Uani 1 1 d . . .
C13 C 0.3837(2) 0.61745(16) 0.28632(12) 0.0204(4) Uani 1 1 d . . .
C14 C 0.3073(2) 0.61516(17) 0.22214(12) 0.0222(4) Uani 1 1 d . . .
C15 C 0.3953(2) 0.60993(16) 0.17651(12) 0.0202(4) Uani 1 1 d . . .
C16 C 0.7860(3) 0.7911(2) 0.06177(14) 0.0311(5) Uani 1 1 d . . .
C17 C 0.5175(3) 0.74323(19) 0.02971(13) 0.0303(5) Uani 1 1 d . . .
C18 C 0.6044(3) 0.86387(19) 0.14564(14) 0.0289(5) Uani 1 1 d . . .
B B 0.6324(2) 0.61523(19) 0.33481(12) 0.0195(4) Uani 1 1 d . . .
H1A H 0.481(2) 0.4193(16) 0.1668(12) 0.013(6) Uiso 1 1 d . . .
H1B H 0.583(3) 0.344(2) 0.2035(16) 0.050(9) Uiso 1 1 d . . .
H1B1 H 0.607(2) 0.6210(16) 0.3884(11) 0.008(5) Uiso 1 1 d . . .
H1C H 0.517(2) 0.321(2) 0.1253(14) 0.030(7) Uiso 1 1 d . . .
H2 H 0.534(2) 0.5335(17) 0.0649(11) 0.011(5) Uiso 1 1 d . . .
H3 H 0.689(2) 0.551(2) -0.0159(14) 0.030(7) Uiso 1 1 d . . .
H3SA H 0.905(3) 0.137(3) 0.1788(17) 0.051(10) Uiso 1 1 d . . .
H3SB H 0.995(4) 0.049(3) 0.169(2) 0.078(12) Uiso 1 1 d . . .
H3SC H 0.861(3) 0.023(2) 0.1785(14) 0.035(7) Uiso 1 1 d . . .
H4SA H 0.934(3) 0.138(2) -0.0044(17) 0.052(9) Uiso 1 1 d . . .
H4SB H 1.001(3) 0.195(3) 0.0611(16) 0.051(9) Uiso 1 1 d . . .
H4SC H 1.055(4) 0.088(2) 0.0588(19) 0.060(11) Uiso 1 1 d . . .
H6A H 0.865(3) 0.445(3) -0.0561(17) 0.054(10) Uiso 1 1 d . . .
H6B H 0.862(3) 0.333(2) -0.0362(15) 0.041(8) Uiso 1 1 d . . .
H6C H 0.961(3) 0.394(2) 0.0057(17) 0.038(9) Uiso 1 1 d . . .
H7 H 0.752(3) 0.797(2) 0.4022(15) 0.038(8) Uiso 1 1 d . . .
H8 H 0.906(3) 0.894(2) 0.3422(17) 0.043(9) Uiso 1 1 d . . .
H9 H 0.898(2) 0.7969(19) 0.2291(13) 0.025(7) Uiso 1 1 d . . .
H10 H 0.734(2) 0.4473(19) 0.4198(13) 0.018(6) Uiso 1 1 d . . .
H11 H 0.858(2) 0.304(2) 0.3695(13) 0.031(7) Uiso 1 1 d . . .
H12 H 0.858(2) 0.370(2) 0.2461(13) 0.022(6) Uiso 1 1 d . . .
H13 H 0.361(2) 0.6203(18) 0.3283(12) 0.014(6) Uiso 1 1 d . . .
H14 H 0.215(3) 0.616(2) 0.2123(14) 0.028(7) Uiso 1 1 d . . .
H15 H 0.381(2) 0.6042(17) 0.1326(14) 0.020(6) Uiso 1 1 d . . .
H16A H 0.859(3) 0.812(2) 0.0910(14) 0.038(8) Uiso 1 1 d . . .
H16B H 0.756(3) 0.850(2) 0.0312(14) 0.037(8) Uiso 1 1 d . . .
H16C H 0.816(3) 0.736(3) 0.0349(17) 0.058(10) Uiso 1 1 d . . .
H17A H 0.534(2) 0.693(2) -0.0018(14) 0.030(7) Uiso 1 1 d . . .
H17B H 0.507(2) 0.809(2) 0.0028(14) 0.029(7) Uiso 1 1 d . . .
H17C H 0.441(3) 0.727(2) 0.0455(17) 0.058(10) Uiso 1 1 d . . .
H18A H 0.670(3) 0.883(2) 0.1830(15) 0.035(7) Uiso 1 1 d . . .
H18B H 0.593(3) 0.925(2) 0.1139(15) 0.032(7) Uiso 1 1 d . . .
H18C H 0.529(3) 0.847(3) 0.1625(17) 0.058(10) Uiso 1 1 d . . .

loop_
_atom_site_aniso_label
_atom_site_aniso_U_11
_atom_site_aniso_U_22
_atom_site_aniso_U_33
_atom_site_aniso_U_23
_atom_site_aniso_U_13
_atom_site_aniso_U_12
W 0.01194(4) 0.01396(4) 0.01390(4) -0.00061(3) 0.00199(2) -0.00050(2)
S 0.0240(2) 0.0191(2) 0.0232(2) -0.00345(19) 0.00330(19) 0.00433(19)
P 0.0212(2) 0.0159(2) 0.0186(2) 0.00124(18) 0.00353(19) -0.00053(18)
O1 0.0146(7) 0.0504(11) 0.0389(10) -0.0035(8) 0.0105(7) -0.0012(7)
O1S 0.0387(10) 0.0427(11) 0.0420(11) -0.0035(9) 0.0003(9) -0.0155(9)
N1 0.0156(7) 0.0192(8) 0.0179(8) -0.0031(6) 0.0026(6) -0.0025(6)
N2 0.0166(8) 0.0201(8) 0.0173(8) -0.0037(6) 0.0025(6) 0.0005(6)
N3 0.0192(8) 0.0184(8) 0.0149(8) 0.0000(6) 0.0008(6) 0.0018(6)
N4 0.0178(8) 0.0208(8) 0.0161(8) 0.0020(6) 0.0016(6) -0.0003(6)
N5 0.0153(8) 0.0200(8) 0.0163(8) 0.0005(6) 0.0023(6) -0.0002(6)
N6 0.0151(7) 0.0192(8) 0.0171(8) -0.0008(6) 0.0042(6) -0.0006(6)
N7 0.0151(7) 0.0224(8) 0.0178(8) -0.0030(6) 0.0029(6) -0.0009(6)
C1 0.0245(10) 0.0186(9) 0.0234(11) -0.0004(8) 0.0047(8) -0.0052(8)
C2 0.0228(10) 0.0234(10) 0.0199(10) -0.0068(8) 0.0045(8) -0.0025(8)
C2S 0.0280(11) 0.0213(10) 0.0296(12) -0.0016(8) 0.0031(9) 0.0021(8)
C3 0.0240(10) 0.0214(9) 0.0152(9) -0.0016(7) 0.0028(7) -0.0049(8)
C3S 0.0305(13) 0.0502(17) 0.0303(13) 0.0045(12) 0.0044(11) 0.0095(12)
C4 0.0156(8) 0.0174(8) 0.0163(9) -0.0012(7) -0.0008(7) -0.0006(7)
C4S 0.0356(14) 0.0404(15) 0.0336(14) -0.0002(12) 0.0053(11) -0.0079(12)
C5 0.0180(9) 0.0143(8) 0.0181(9) -0.0016(7) 0.0036(7) -0.0011(7)
C6 0.0312(13) 0.0403(15) 0.0315(13) -0.0098(11) 0.0135(11) 0.0008(11)
C7 0.0212(10) 0.0236(10) 0.0219(10) -0.0066(8) 0.0001(8) 0.0030(8)
C8 0.0218(10) 0.0202(10) 0.0312(12) -0.0055(8) -0.0029(9) -0.0026(8)
C9 0.0205(10) 0.0204(9) 0.0241(10) -0.0003(8) 0.0013(8) -0.0047(8)
C10 0.0268(11) 0.0253(10) 0.0190(10) 0.0065(8) -0.0011(8) -0.0017(8)
C11 0.0302(11) 0.0224(10) 0.0245(11) 0.0043(9) -0.0048(9) 0.0015(9)
C12 0.0239(10) 0.0188(9) 0.0231(10) -0.0004(8) -0.0040(8) 0.0050(8)
C13 0.0177(9) 0.0213(9) 0.0235(10) -0.0002(8) 0.0077(8) 0.0004(7)
C14 0.0142(9) 0.0237(10) 0.0292(11) 0.0009(8) 0.0049(8) 0.0015(7)
C15 0.0163(9) 0.0222(10) 0.0216(10) 0.0014(8) 0.0016(7) 0.0001(7)
C16 0.0354(13) 0.0276(12) 0.0331(13) 0.0080(10) 0.0141(11) -0.0029(10)
C17 0.0371(13) 0.0256(11) 0.0242(11) 0.0051(9) -0.0061(10) -0.0004(10)
C18 0.0336(13) 0.0217(11) 0.0308(12) -0.0002(9) 0.0038(10) 0.0064(9)
B 0.0182(10) 0.0225(10) 0.0176(10) -0.0019(8) 0.0024(8) -0.0006(8)

loop_
_geom_bond_atom_site_label_1
_geom_bond_atom_site_label_2
_geom_bond_distance
_geom_bond_site_symmetry_2
_geom_bond_publ_flag
W N7 1.7706(17) . ?
W N1 2.2060(16) . ?
W N3 2.2061(16) . ?
W C5 2.2239(19) . ?
W N5 2.2384(17) . ?
W C4 2.2557(19) . ?
W P 2.5017(5) . ?
S C2 1.756(2) . ?
S C5 1.809(2) . ?
P C16 1.817(2) . ?
P C18 1.818(2) . ?
P C17 1.824(2) . ?
O1 N7 1.227(2) . ?
O1S C2S 1.209(3) . ?
N1 C9 1.339(3) . ?
N1 N2 1.356(2) . ?
N2 C7 1.342(3) . ?
N2 B 1.550(3) . ?
N3 C12 1.338(3) . ?
N3 N4 1.361(2) . ?
N4 C10 1.346(3) . ?
N4 B 1.544(3) . ?
N5 C15 1.343(3) . ?
N5 N6 1.370(2) . ?
N6 C13 1.344(3) . ?
N6 B 1.538(3) . ?
C1 C5 1.515(3) . ?
C2 C3 1.341(3) . ?
C2 C6 1.488(3) . ?
C2S C3S 1.490(4) . ?
C2S C4S 1.501(4) . ?
C3 C4 1.466(3) . ?
C4 C5 1.452(3) . ?
C7 C8 1.373(3) . ?
C8 C9 1.384(3) . ?
C10 C11 1.387(3) . ?
C11 C12 1.388(3) . ?
C13 C14 1.373(3) . ?
C14 C15 1.388(3) . ?
